data_7106782
loop_
_publ_author_name
'Guanyinsheng Qiu'
'Yi Hu'
'Qiuping Ding'
Yiyuan
Peng
'Xiangzheng Hu'
'Jie Wu'

_publ_section_title
;
 Synthesis of 4-methylene-4H-benzo[d][1,3]thiazines via a tandem reaction
 of 1-(2-alkynylphenyl)ketoxime with Lawesson's reagent
;
_journal_name_full Chem.Commun.
_journal_page_first 9708
_journal_paper_doi 10.1039/c1cc12937f
_journal_volume 47
_journal_year 2011
_chemical_formula_sum 'C17 H14 F N S'
_chemical_formula_weight 283.35
_chemical_name_systematic
;
?
;
_space_group_IT_number 14
_symmetry_cell_setting monoclinic
_symmetry_space_group_name_Hall '-P 2ybc'
_symmetry_space_group_name_H-M 'P 1 21/c 1'
_atom_sites_solution_hydrogens geom
_atom_sites_solution_primary direct
_atom_sites_solution_secondary difmap
_audit_creation_method SHELXL-97
_cell_angle_alpha 90.00
_cell_angle_beta 108.730(4)
_cell_angle_gamma 90.00
_cell_formula_units_Z 4
_cell_length_a 7.036(2)
_cell_length_b 27.191(9)
_cell_length_c 7.800(3)
_cell_measurement_reflns_used 943
_cell_measurement_temperature 293(2)
_cell_measurement_theta_max 27.436
_cell_measurement_theta_min 2.247
_cell_volume 1413.2(8)
_computing_cell_refinement 'Bruker SMART'
_computing_data_collection 'Bruker SMART'
_computing_data_reduction 'Bruker SHELXTL'
_computing_molecular_graphics 'Bruker SHELXTL'
_computing_publication_material 'Bruker SHELXTL'
_computing_structure_refinement 'SHELXL-97 (Sheldrick, 1997)'
_computing_structure_solution 'SHELXS-97 (Sheldrick, 1990)'
_diffrn_ambient_temperature 293(2)
_diffrn_measured_fraction_theta_full 0.992
_diffrn_measured_fraction_theta_max 0.992
_diffrn_measurement_device_type 'CCD area detector'
_diffrn_measurement_method 'phi and omega scans'
_diffrn_radiation_monochromator graphite
_diffrn_radiation_source 'fine-focus sealed tube'
_diffrn_radiation_type MoK\a
_diffrn_radiation_wavelength 0.71073
_diffrn_reflns_av_R_equivalents 0.0463
_diffrn_reflns_av_sigmaI/netI 0.0388
_diffrn_reflns_limit_h_max 6
_diffrn_reflns_limit_h_min -8
_diffrn_reflns_limit_k_max 33
_diffrn_reflns_limit_k_min -31
_diffrn_reflns_limit_l_max 9
_diffrn_reflns_limit_l_min -8
_diffrn_reflns_number 6366
_diffrn_reflns_theta_full 26.00
_diffrn_reflns_theta_max 26.00
_diffrn_reflns_theta_min 1.50
_diffrn_standards_decay_% 5.69
_exptl_absorpt_coefficient_mu 0.229
_exptl_absorpt_correction_T_max 0.9775
_exptl_absorpt_correction_T_min 0.9305
_exptl_absorpt_correction_type multi-scan
_exptl_absorpt_process_details sadabs
_exptl_crystal_colour orange
_exptl_crystal_density_diffrn 1.332
_exptl_crystal_density_method 'not measured'
_exptl_crystal_description prism
_exptl_crystal_F_000 592
_exptl_crystal_size_max 0.32
_exptl_crystal_size_mid 0.14
_exptl_crystal_size_min 0.10
_refine_diff_density_max 0.266
_refine_diff_density_min -0.237
_refine_diff_density_rms 0.058
_refine_ls_extinction_coef 0.0054(19)
_refine_ls_extinction_expression Fc^*^=kFc[1+0.001xFc^2^\l^3^/sin(2\q)]^-1/4^
_refine_ls_extinction_method SHELXL
_refine_ls_goodness_of_fit_ref 1.048
_refine_ls_hydrogen_treatment constr
_refine_ls_matrix_type full
_refine_ls_number_parameters 184
_refine_ls_number_reflns 2766
_refine_ls_number_restraints 0
_refine_ls_restrained_S_all 1.048
_refine_ls_R_factor_all 0.0519
_refine_ls_R_factor_gt 0.0444
_refine_ls_shift/su_max 0.005
_refine_ls_shift/su_mean 0.000
_refine_ls_structure_factor_coef Fsqd
_refine_ls_weighting_details 'calc w=1/[\s^2^(Fo^2^)+(0.0650P)^2^+0.2419P] where P=(Fo^2^+2Fc^2^)/3'
_refine_ls_weighting_scheme calc
_refine_ls_wR_factor_gt 0.1148
_refine_ls_wR_factor_ref 0.1211
_reflns_number_gt 2344
_reflns_number_total 2766
_reflns_threshold_expression >2sigma(I)
_cod_data_source_file c1cc12937f.txt
_cod_data_source_block a10427c
_cod_original_sg_symbol_H-M P2(1)/c
_cod_database_code 7106782

loop_
_symmetry_equiv_pos_as_xyz
'x, y, z'
'-x, y+1/2, -z+1/2'
'-x, -y, -z'
'x, -y-1/2, z-1/2'

loop_
_atom_site_label
_atom_site_type_symbol
_atom_site_fract_x
_atom_site_fract_y
_atom_site_fract_z
_atom_site_U_iso_or_equiv
_atom_site_adp_type
_atom_site_occupancy
_atom_site_symmetry_multiplicity
_atom_site_calc_flag
_atom_site_refinement_flags
_atom_site_disorder_assembly
_atom_site_disorder_group
S1 S 0.30672(7) 0.561600(17) 0.25690(7) 0.04917(18) Uani 1 1 d . . .
N1 N -0.0711(2) 0.52699(5) 0.1996(2) 0.0457(4) Uani 1 1 d . . .
C1 C 0.1157(3) 0.52141(6) 0.2728(2) 0.0428(4) Uani 1 1 d . . .
C2 C -0.1514(3) 0.56694(6) 0.0834(2) 0.0399(4) Uani 1 1 d . . .
C3 C -0.3537(3) 0.56338(6) -0.0161(2) 0.0441(4) Uani 1 1 d . . .
H3 H -0.4243 0.5356 -0.0019 0.053 Uiso 1 1 calc R . .
C4 C -0.4541(3) 0.59949(7) -0.1351(2) 0.0457(4) Uani 1 1 d . . .
C5 C -0.3432(3) 0.64001(7) -0.1561(3) 0.0508(5) Uani 1 1 d . . .
H5 H -0.4056 0.6646 -0.2374 0.061 Uiso 1 1 calc R . .
C6 C -0.1431(3) 0.64435(7) -0.0589(3) 0.0492(4) Uani 1 1 d . . .
H6 H -0.0729 0.6718 -0.0767 0.059 Uiso 1 1 calc R . .
C7 C -0.0417(2) 0.60862(6) 0.0661(2) 0.0393(4) Uani 1 1 d . . .
C8 C 0.1690(3) 0.61584(6) 0.1790(2) 0.0408(4) Uani 1 1 d . . .
C9 C 0.2512(3) 0.66053(7) 0.2224(3) 0.0472(4) Uani 1 1 d . . .
H9 H 0.1633 0.6865 0.1777 0.057 Uiso 1 1 calc R . .
C10 C 0.4549(3) 0.67552(6) 0.3277(2) 0.0445(4) Uani 1 1 d . . .
C11 C 0.6259(3) 0.64835(7) 0.3383(3) 0.0506(5) Uani 1 1 d . . .
H11 H 0.6129 0.6186 0.2767 0.061 Uiso 1 1 calc R . .
C12 C 0.8145(3) 0.66480(8) 0.4387(3) 0.0563(5) Uani 1 1 d . . .
H12 H 0.9281 0.6464 0.4452 0.068 Uiso 1 1 calc R . .
C13 C 0.8310(3) 0.70854(8) 0.5281(3) 0.0574(5) Uani 1 1 d . . .
C14 C 0.6685(3) 0.73702(7) 0.5204(3) 0.0595(5) Uani 1 1 d . . .
H14 H 0.6839 0.7668 0.5820 0.071 Uiso 1 1 calc R . .
C15 C 0.4811(3) 0.72036(7) 0.4190(3) 0.0533(5) Uani 1 1 d . . .
H15 H 0.3692 0.7395 0.4112 0.064 Uiso 1 1 calc R . .
C16 C 0.1991(3) 0.47705(7) 0.3875(3) 0.0558(5) Uani 1 1 d . . .
H16A H 0.2102 0.4839 0.5111 0.084 Uiso 1 1 calc R . .
H16B H 0.3293 0.4694 0.3797 0.084 Uiso 1 1 calc R . .
H16C H 0.1110 0.4496 0.3448 0.084 Uiso 1 1 calc R . .
C17 C -0.6741(3) 0.59543(9) -0.2395(3) 0.0621(6) Uani 1 1 d . . .
H17A H -0.7215 0.5634 -0.2215 0.093 Uiso 1 1 calc R . .
H17B H -0.6943 0.6004 -0.3660 0.093 Uiso 1 1 calc R . .
H17C H -0.7468 0.6200 -0.1976 0.093 Uiso 1 1 calc R . .
F1 F 1.0169(2) 0.72436(5) 0.6281(2) 0.0888(5) Uani 1 1 d . . .

loop_
_atom_site_aniso_label
_atom_site_aniso_U_11
_atom_site_aniso_U_22
_atom_site_aniso_U_33
_atom_site_aniso_U_23
_atom_site_aniso_U_13
_atom_site_aniso_U_12
S1 0.0405(3) 0.0447(3) 0.0613(3) 0.0077(2) 0.0150(2) 0.00549(18)
N1 0.0484(9) 0.0404(8) 0.0495(8) 0.0063(6) 0.0174(7) 0.0000(6)
C1 0.0484(10) 0.0397(9) 0.0424(9) 0.0013(7) 0.0176(8) 0.0024(7)
C2 0.0441(9) 0.0371(8) 0.0404(9) -0.0007(7) 0.0162(7) 0.0015(7)
C3 0.0435(10) 0.0423(9) 0.0481(10) -0.0036(8) 0.0170(8) -0.0044(7)
C4 0.0422(10) 0.0511(10) 0.0422(9) -0.0052(8) 0.0113(8) 0.0012(8)
C5 0.0504(11) 0.0479(10) 0.0481(10) 0.0068(8) 0.0073(8) 0.0046(8)
C6 0.0485(10) 0.0418(9) 0.0523(10) 0.0066(8) 0.0094(8) -0.0032(8)
C7 0.0398(9) 0.0384(8) 0.0395(8) -0.0001(7) 0.0122(7) 0.0017(7)
C8 0.0411(9) 0.0393(9) 0.0421(9) 0.0008(7) 0.0136(7) 0.0018(7)
C9 0.0432(10) 0.0411(9) 0.0539(10) 0.0006(8) 0.0111(8) 0.0023(8)
C10 0.0462(10) 0.0411(9) 0.0448(9) 0.0009(7) 0.0125(8) -0.0045(7)
C11 0.0474(11) 0.0499(10) 0.0552(11) -0.0097(9) 0.0173(9) -0.0051(8)
C12 0.0426(10) 0.0597(12) 0.0648(12) -0.0007(10) 0.0148(9) -0.0036(9)
C13 0.0497(11) 0.0558(12) 0.0572(11) 0.0021(10) 0.0037(9) -0.0191(9)
C14 0.0690(14) 0.0415(10) 0.0621(12) -0.0045(9) 0.0131(10) -0.0140(9)
C15 0.0563(11) 0.0384(9) 0.0616(12) 0.0007(8) 0.0140(9) -0.0006(8)
C16 0.0607(12) 0.0474(10) 0.0590(11) 0.0135(9) 0.0186(10) 0.0085(9)
C17 0.0452(11) 0.0740(14) 0.0597(12) -0.0015(11) 0.0065(9) -0.0031(10)
F1 0.0608(8) 0.0810(10) 0.1022(11) -0.0090(8) -0.0052(7) -0.0284(7)

loop_
_atom_type_symbol
_atom_type_description
_atom_type_scat_dispersion_real
_atom_type_scat_dispersion_imag
_atom_type_scat_source
C C 0.0033 0.0016 'International Tables Vol C Tables 4.2.6.8 and 6.1.1.4'
H H 0.0000 0.0000 'International Tables Vol C Tables 4.2.6.8 and 6.1.1.4'
N N 0.0061 0.0033 'International Tables Vol C Tables 4.2.6.8 and 6.1.1.4'
F F 0.0171 0.0103 'International Tables Vol C Tables 4.2.6.8 and 6.1.1.4'
S S 0.1246 0.1234 'International Tables Vol C Tables 4.2.6.8 and 6.1.1.4'

loop_
_geom_angle_atom_site_label_1
_geom_angle_atom_site_label_2
_geom_angle_atom_site_label_3
_geom_angle
_geom_angle_site_symmetry_1
_geom_angle_site_symmetry_3
_geom_angle_publ_flag
C8 S1 C1 101.26(9) . . ?
C1 N1 C2 121.78(15) . . ?
N1 C1 C16 121.04(17) . . ?
N1 C1 S1 126.78(14) . . ?
C16 C1 S1 112.18(14) . . ?
C3 C2 C7 120.02(16) . . ?
C3 C2 N1 115.61(15) . . ?
C7 C2 N1 124.36(16) . . ?
C4 C3 C2 122.52(16) . . ?
C3 C4 C5 117.26(17) . . ?
C3 C4 C17 121.84(18) . . ?
C5 C4 C17 120.90(18) . . ?
C6 C5 C4 121.20(17) . . ?
C5 C6 C7 121.87(17) . . ?
C6 C7 C2 117.07(16) . . ?
C6 C7 C8 120.90(15) . . ?
C2 C7 C8 121.99(15) . . ?
C9 C8 C7 122.72(16) . . ?
C9 C8 S1 121.76(14) . . ?
C7 C8 S1 115.51(12) . . ?
C8 C9 C10 131.25(17) . . ?
C11 C10 C15 117.65(17) . . ?
C11 C10 C9 123.92(17) . . ?
C15 C10 C9 118.40(17) . . ?
C12 C11 C10 121.12(18) . . ?
C13 C12 C11 118.7(2) . . ?
F1 C13 C12 118.5(2) . . ?
F1 C13 C14 118.89(19) . . ?
C12 C13 C14 122.62(19) . . ?
C13 C14 C15 118.15(19) . . ?
C14 C15 C10 121.72(19) . . ?

loop_
_geom_bond_atom_site_label_1
_geom_bond_atom_site_label_2
_geom_bond_distance
_geom_bond_site_symmetry_2
_geom_bond_publ_flag
S1 C8 1.7623(18) . ?
S1 C1 1.7671(19) . ?
N1 C1 1.263(2) . ?
N1 C2 1.412(2) . ?
C1 C16 1.504(3) . ?
C2 C3 1.388(3) . ?
C2 C7 1.402(2) . ?
C3 C4 1.380(3) . ?
C4 C5 1.390(3) . ?
C4 C17 1.504(3) . ?
C5 C6 1.373(3) . ?
C6 C7 1.399(2) . ?
C7 C8 1.474(2) . ?
C8 C9 1.342(2) . ?
C9 C10 1.463(3) . ?
C10 C11 1.392(3) . ?
C10 C15 1.394(3) . ?
C11 C12 1.381(3) . ?
C12 C13 1.365(3) . ?
C13 F1 1.360(2) . ?
C13 C14 1.366(3) . ?
C14 C15 1.378(3) . ?

loop_
_cod_related_entry_id
_cod_related_entry_database
_cod_related_entry_code
1 ChemSpider 30653325
